data_7046324
loop_
_publ_author_name
'Niu, Haoyu'
'Mangan, Robert J.'
'Protchenko, Andrey V.'
'Phillips, Nicholas'
'Unkrig, Wiebke'
'Friedmann, Christian'
'Kolychev, Eugene L.'
'Tirfoin, R\'emi'
'Hicks, Jamie'
'Aldridge, Simon'

_publ_section_title
;
 Experimental and quantum chemical studies of anionic analogues of
 N-heterocyclic carbenes.
;
_journal_issue 22
_journal_name_full 'Dalton transactions (Cambridge, England : 2003)'
_journal_page_first 7445
_journal_page_last 7455
_journal_paper_doi 10.1039/c8dt01661e
_journal_volume 47
_journal_year 2018
_chemical_formula_moiety 'C57 H60.00 B1 F15 N4'
_chemical_formula_sum 'C57 H60 B F15 N4'
_chemical_formula_weight 1096.91
_space_group_IT_number 15
_space_group_name_Hall '-I 2yc'
_space_group_name_H-M_alt 'I 1 2/c 1'
_symmetry_cell_setting monoclinic
_symmetry_space_group_name_Hall '-I 2yc'
_symmetry_space_group_name_H-M 'I 1 2/c 1'
_atom_sites_solution_hydrogens difmap
_atom_sites_solution_primary other
_audit_creation_date 2014-10-07
_audit_creation_method CRYSTALS_ver_14.43
_audit_update_record
;
2018-04-19 deposited with the CCDC.
2018-05-11 downloaded from the CCDC.
;
_cell_angle_alpha 90
_cell_angle_beta 92.608(2)
_cell_angle_gamma 90
_cell_formula_units_Z 8
_cell_length_a 23.1811(5)
_cell_length_b 11.0911(3)
_cell_length_c 43.6034(12)
_cell_measurement_reflns_used 9118
_cell_measurement_temperature 150
_cell_measurement_theta_max 76
_cell_measurement_theta_min 4
_cell_volume 11199.0(5)
_computing_cell_refinement 'CrysAlis, (Oxford Diffraction, 2002)'
_computing_data_collection 'SuperNova, (Oxford Diffraction, 2010)'
_computing_data_reduction 'CrysAlis, (Oxford Diffraction, 2002)'
_computing_molecular_graphics 'CAMERON (Watkin et al., 1996)'
_computing_publication_material 'CRYSTALS (Betteridge et al., 2003)'
_computing_structure_refinement 'CRYSTALS (Betteridge et al., 2003)'
_computing_structure_solution 'Superflip (Palatinus & Chapuis, 2007)'
_diffrn_ambient_temperature 150
_diffrn_measured_fraction_theta_full 0.996
_diffrn_measured_fraction_theta_max 0.988
_diffrn_measurement_device Area
_diffrn_measurement_device_type 'Oxford Diffraction SuperNova'
_diffrn_measurement_method \w
_diffrn_radiation_monochromator graphite
_diffrn_radiation_type 'Cu K\a'
_diffrn_radiation_wavelength 1.54180
_diffrn_reflns_av_R_equivalents 0.030
_diffrn_reflns_limit_h_max 29
_diffrn_reflns_limit_h_min -12
_diffrn_reflns_limit_k_max 13
_diffrn_reflns_limit_k_min -13
_diffrn_reflns_limit_l_max 54
_diffrn_reflns_limit_l_min -54
_diffrn_reflns_number 33193
_diffrn_reflns_theta_full 73.873
_diffrn_reflns_theta_max 76.158
_diffrn_reflns_theta_min 3.818
_diffrn_standards_number 0
_exptl_absorpt_coefficient_mu 0.955
_exptl_absorpt_correction_T_max 0.91
_exptl_absorpt_correction_T_min 0.83
_exptl_absorpt_correction_type multi-scan
_exptl_absorpt_process_details 'CrysAlis, (Oxford Diffraction, 2002)'
_exptl_crystal_colour colourless
_exptl_crystal_density_diffrn 1.301
_exptl_crystal_density_method 'not measured'
_exptl_crystal_description block
_exptl_crystal_F_000 4559.997
_exptl_crystal_size_max 0.280
_exptl_crystal_size_mid 0.150
_exptl_crystal_size_min 0.120
_refine_diff_density_max 0.77
_refine_diff_density_min -0.58
_refine_ls_extinction_method None
_refine_ls_goodness_of_fit_ref 0.9763
_refine_ls_hydrogen_treatment constr
_refine_ls_matrix_type full
_refine_ls_number_parameters 849
_refine_ls_number_reflns 11506
_refine_ls_number_restraints 770
_refine_ls_R_factor_all 0.0713
_refine_ls_R_factor_gt 0.0591
_refine_ls_shift/su_max 0.0300658
_refine_ls_shift/su_mean 0.0022462
_refine_ls_structure_factor_coef Fsqd
_refine_ls_weighting_details
;
 Method= Modified Sheldrick 
 w=1/[\s^2^(F^2^) + ( 0.08P)^2^ +15.15P] 
 ,where P=(max(Fo^2^,0) + 2Fc^2^)/3 
;
_refine_ls_weighting_scheme calc
_refine_ls_wR_factor_all 0.1651
_refine_ls_wR_factor_gt 0.1537
_refine_ls_wR_factor_ref 0.1649
_reflns_limit_h_max 29
_reflns_limit_h_min -29
_reflns_limit_k_max 13
_reflns_limit_k_min 0
_reflns_limit_l_max 54
_reflns_limit_l_min 0
_reflns_number_gt 9314
_reflns_number_total 11554
_reflns_threshold_expression I>2.0\s(I)
_oxford_diffrn_Wilson_B_factor 3.32
_oxford_diffrn_Wilson_scale 1.00
_oxford_refine_ls_r_factor_ref 0.0712
_oxford_refine_ls_scale 1.171(5)
_oxford_reflns_number_all 11508
_oxford_reflns_threshold_expression_ref I>-3.0\s(I)
_oxford_structure_analysis_title '304WURT14 in I 2/c'
_cod_data_source_file c8dt01661e2.cif
_cod_data_source_block 304WURT14
_cod_depositor_comments
;
The following automatic conversions were performed:

'_atom_sites_solution_primary' value 'Other' changed to 'other'
according to
/home/data/users/saulius/crontab/automatic-downloads/rss-feeds/RSC/lib/dictionaries/cif_core.dic
dictionary named 'cif_core.dic' version 2.4.2 from 2011-04-26.

Automatic conversion script
Id: cif_fix_values 4973 2017-02-22 13:04:09Z antanas 

 Adding full bibliography for 7046314--7046326.cif.
;
_cod_original_sg_symbol_H-M 'I 2/c '
_cod_original_formula_sum 'C57 H60.00 B1 F15 N4'
_cod_database_code 7046324

loop_
_symmetry_equiv_pos_as_xyz
x,y,z
-x,-y,-z
x+1/2,y+1/2,z+1/2
-x+1/2,-y+1/2,-z+1/2
x,-y,z+1/2
-x,y,-z+1/2
x+1/2,-y+1/2,z+1
-x+1/2,y+1/2,-z+1

loop_
_atom_site_label
_atom_site_type_symbol
_atom_site_fract_x
_atom_site_fract_y
_atom_site_fract_z
_atom_site_U_iso_or_equiv
_atom_site_occupancy
_atom_site_adp_type
_atom_site_refinement_flags_posn
_atom_site_refinement_flags_occupancy
_atom_site_disorder_assembly
_atom_site_disorder_group
F1 F 0.66281(5) 0.32494(13) 0.68397(3) 0.0456 1.0000 Uani . . . .
C2 C 0.61120(8) 0.3666(2) 0.67264(5) 0.0364 1.0000 Uani . . . .
C3 C 0.57055(10) 0.3843(2) 0.69449(6) 0.0448 1.0000 Uani . . . .
F4 F 0.58398(7) 0.36568(19) 0.72439(4) 0.0662 1.0000 Uani . . . .
C5 C 0.51568(10) 0.4209(2) 0.68523(6) 0.0471 1.0000 Uani . . . .
F6 F 0.47582(7) 0.43838(18) 0.70615(4) 0.0658 1.0000 Uani . . . .
C7 C 0.50315(9) 0.4380(2) 0.65454(6) 0.0409 1.0000 Uani . . . .
F8 F 0.44962(5) 0.47256(15) 0.64490(4) 0.0551 1.0000 Uani . . . .
C9 C 0.54506(8) 0.41910(18) 0.63348(5) 0.0343 1.0000 Uani . . . .
C10 C 0.60186(8) 0.38623(17) 0.64125(5) 0.0313 1.0000 Uani . . . .
B11 B 0.65406(9) 0.35635(19) 0.61720(5) 0.0290 1.0000 Uani . . . .
C12 C 0.64518(8) 0.41676(19) 0.58261(5) 0.0331 1.0000 Uani . . . .
C13 C 0.66921(10) 0.3657(2) 0.55702(5) 0.0430 1.0000 Uani . . . .
F14 F 0.69467(7) 0.25597(14) 0.55914(4) 0.0574 1.0000 Uani . . . .
C15 C 0.67066(13) 0.4214(3) 0.52867(6) 0.0558 1.0000 Uani . . . .
F16 F 0.69546(10) 0.3660(2) 0.50535(4) 0.0816 1.0000 Uani . . . .
C17 C 0.64720(12) 0.5350(3) 0.52464(6) 0.0565 1.0000 Uani . . . .
F18 F 0.64925(10) 0.5913(2) 0.49750(4) 0.0822 1.0000 Uani . . . .
C19 C 0.62308(11) 0.5903(2) 0.54889(6) 0.0473 1.0000 Uani . . . .
C20 C 0.62361(9) 0.5317(2) 0.57713(5) 0.0366 1.0000 Uani . . . .
F21 F 0.60425(5) 0.59820(11) 0.60045(3) 0.0405 1.0000 Uani . . . .
F22 F 0.60074(7) 0.70142(15) 0.54565(4) 0.0624 1.0000 Uani . . . .
C23 C 0.65119(8) 0.20678(18) 0.61554(5) 0.0326 1.0000 Uani . . . .
C24 C 0.60572(9) 0.15043(19) 0.59935(5) 0.0350 1.0000 Uani . . . .
F25 F 0.56570(5) 0.21783(12) 0.58364(3) 0.0438 1.0000 Uani . . . .
C26 C 0.59730(10) 0.0275(2) 0.59751(5) 0.0399 1.0000 Uani . . . .
F27 F 0.55230(7) -0.01868(13) 0.58093(4) 0.0541 1.0000 Uani . . . .
C28 C 0.63595(11) -0.04723(19) 0.61266(6) 0.0440 1.0000 Uani . . . .
F29 F 0.62917(8) -0.16755(12) 0.61147(4) 0.0602 1.0000 Uani . . . .
C30 C 0.68156(10) 0.0025(2) 0.62939(6) 0.0426 1.0000 Uani . . . .
C31 C 0.68852(9) 0.12642(19) 0.63054(5) 0.0372 1.0000 Uani . . . .
F32 F 0.73508(6) 0.16418(12) 0.64759(4) 0.0488 1.0000 Uani . . . .
F33 F 0.71956(7) -0.06989(13) 0.64482(4) 0.0590 1.0000 Uani . . . .
C34 C 0.71916(8) 0.40373(17) 0.62864(5) 0.0291 1.0000 Uani . . . .
C35 C 0.73011(7) 0.53979(17) 0.62781(4) 0.0278 1.0000 Uani . . . .
N36 N 0.79359(6) 0.56508(14) 0.62899(4) 0.0272 1.0000 Uani . . . .
C37 C 0.82163(8) 0.59263(17) 0.65481(4) 0.0284 1.0000 Uani . . . .
N38 N 0.79746(7) 0.60142(16) 0.68152(4) 0.0316 1.0000 Uani . . . .
C39 C 0.73504(8) 0.58450(19) 0.68434(5) 0.0330 1.0000 Uani . . . .
C40 C 0.70413(8) 0.61095(17) 0.65377(5) 0.0302 1.0000 Uani . . . .
C41 C 0.8330(6) 0.6295(8) 0.7099(2) 0.0491 0.527(8) Uani D P 1 2
C42 C 0.8319(6) 0.6204(6) 0.7085(2) 0.0330 0.473(8) Uani D P 1 1
C43 C 0.8571(4) 0.5183(5) 0.72256(19) 0.0437 0.473(8) Uani D P 1 1
C44 C 0.8618(4) 0.5392(7) 0.7265(2) 0.0632 0.527(8) Uani D P 1 2
C45 C 0.8467(3) 0.3901(5) 0.71013(16) 0.0523 0.473(8) Uani D P 1 1
C46 C 0.8608(3) 0.4083(7) 0.71518(17) 0.0723 0.527(8) Uani D P 1 2
C47 C 0.8067(4) 0.3201(8) 0.7308(2) 0.0609 0.473(8) Uani D P 1 1
C48 C 0.8231(4) 0.3300(9) 0.7354(3) 0.0843 0.527(8) Uani D P 1 2
C49 C 0.9044(3) 0.3231(6) 0.7075(2) 0.0617 0.473(8) Uani D P 1 1
C50 C 0.9225(4) 0.3575(9) 0.7149(2) 0.0921 0.527(8) Uani D P 1 2
C51 C 0.8918(5) 0.5359(5) 0.7492(2) 0.0542 0.473(8) Uani D P 1 1
C52 C 0.8918(4) 0.5720(8) 0.75386(19) 0.0748 0.527(8) Uani D P 1 2
C53 C 0.9010(3) 0.6506(5) 0.76138(14) 0.0552 0.473(8) Uani D P 1 1
C54 C 0.8927(3) 0.6902(8) 0.76394(15) 0.0799 0.527(8) Uani D P 1 2
C55 C 0.9260(2) 0.7169(6) 0.79458(12) 0.1045 0.527(8) Uani D P 1 2
C56 C 0.9379(2) 0.6669(5) 0.79157(11) 0.0686 0.473(8) Uani D P 1 1
C57 C 0.9037(3) 0.6304(8) 0.81886(16) 0.0846 0.473(8) Uani D P 1 1
C58 C 0.9240(4) 0.6069(11) 0.8162(2) 0.1218 0.527(8) Uani D P 1 2
C59 C 0.9582(4) 0.7960(7) 0.79493(16) 0.0875 0.473(8) Uani D P 1 1
C60 C 0.9888(3) 0.7515(10) 0.78897(16) 0.0983 0.527(8) Uani D P 1 2
C61 C 0.8632(4) 0.7774(6) 0.7474(2) 0.0661 0.527(8) Uani D P 1 2
C62 C 0.8742(4) 0.7493(5) 0.7476(2) 0.0464 0.473(8) Uani D P 1 1
C63 C 0.8326(4) 0.7493(7) 0.71975(19) 0.0514 0.527(8) Uani D P 1 2
C64 C 0.8384(4) 0.7364(5) 0.72097(19) 0.0363 0.473(8) Uani D P 1 1
C65 C 0.8057(3) 0.8543(6) 0.70196(13) 0.0514 0.527(8) Uani D P 1 2
C66 C 0.8080(3) 0.8416(5) 0.70370(14) 0.0371 0.473(8) Uani D P 1 1
C67 C 0.8527(4) 0.9391(8) 0.6910(2) 0.0684 0.527(8) Uani D P 1 2
C68 C 0.8508(4) 0.9095(7) 0.68416(17) 0.0489 0.473(8) Uani D P 1 1
C69 C 0.7638(3) 0.9226(8) 0.72162(19) 0.0529 0.527(8) Uani D P 1 2
C70 C 0.7806(4) 0.9274(8) 0.72628(19) 0.0519 0.473(8) Uani D P 1 1
C71 C 0.82319(8) 0.55904(18) 0.60050(4) 0.0302 1.0000 Uani . . . .
C72 C 0.85516(9) 0.4559(2) 0.59345(5) 0.0394 1.0000 Uani . . . .
C73 C 0.87859(10) 0.4513(2) 0.56461(6) 0.0487 1.0000 Uani . . . .
C74 C 0.87132(10) 0.5430(3) 0.54338(5) 0.0498 1.0000 Uani . . . .
C75 C 0.84125(10) 0.6455(2) 0.55163(5) 0.0445 1.0000 Uani . . . .
C76 C 0.81680(8) 0.6565(2) 0.58020(4) 0.0336 1.0000 Uani . . . .
C77 C 0.78638(9) 0.7724(2) 0.58859(5) 0.0379 1.0000 Uani . . . .
C78 C 0.83003(13) 0.8731(3) 0.59421(10) 0.0696 1.0000 Uani . . . .
C79 C 0.74136(12) 0.8099(3) 0.56413(7) 0.0638 1.0000 Uani . . . .
C80 C 0.89318(13) 0.5286(4) 0.51112(6) 0.0771 1.0000 Uani D . . .
C81 C 0.8559(5) 0.466(2) 0.4886(4) 0.0788 0.265(8) Uani D P 2 2
C82 C 0.8447(3) 0.4957(7) 0.48954(15) 0.0877 0.735(8) Uani D P 2 1
C83 C 0.9281(3) 0.6268(5) 0.50116(10) 0.0901 0.735(8) Uani D P 2 1
C84 C 0.9524(3) 0.5157(15) 0.5068(3) 0.0790 0.265(8) Uani D P 2 2
C85 C 0.86718(10) 0.3524(2) 0.61568(6) 0.0474 1.0000 Uani . . . .
C86 C 0.85022(13) 0.2293(3) 0.60189(8) 0.0637 1.0000 Uani . . . .
C87 C 0.93117(12) 0.3521(3) 0.62648(9) 0.0663 1.0000 Uani . . . .
F88 F 0.52670(5) 0.43375(12) 0.60391(3) 0.0418 1.0000 Uani . . . .
N89 N 0.95072(11) 0.6763(3) 0.63973(8) 0.0787 1.0000 Uani . . . .
C90 C 0.96426(10) 0.7143(3) 0.61721(8) 0.0558 1.0000 Uani . . . .
C91 C 0.98063(12) 0.7635(3) 0.58839(8) 0.0596 1.0000 Uani . . . .
N92 N 0.4538(2) 0.5799(4) 0.52903(11) 0.1250 1.0000 Uani . . . .
C93 C 0.4671(2) 0.4757(4) 0.53232(9) 0.0852 1.0000 Uani . . . .
C94 C 0.48317(19) 0.3499(4) 0.53398(9) 0.0830 1.0000 Uani . . . .
H341 H 0.7313 0.3731 0.6489 0.0379 1.0000 Uiso R . . .
H342 H 0.7465 0.3684 0.6138 0.0389 1.0000 Uiso R . . .
H351 H 0.7153 0.5749 0.6072 0.0357 1.0000 Uiso R . . .
H371 H 0.8624 0.6095 0.6541 0.0347 1.0000 Uiso R . . .
H391 H 0.7220 0.6420 0.7005 0.0424 1.0000 Uiso R . . .
H392 H 0.7271 0.4991 0.6908 0.0420 1.0000 Uiso R . . .
H402 H 0.7067 0.7006 0.6491 0.0389 1.0000 Uiso R . . .
H401 H 0.6626 0.5895 0.6555 0.0397 1.0000 Uiso R . . .
H451 H 0.8262 0.3960 0.6889 0.0670 0.473(8) Uiso R P 1 1
H461 H 0.8435 0.4050 0.6936 0.0858 0.527(8) Uiso R P 1 2
H471 H 0.7999 0.2380 0.7223 0.0897 0.473(8) Uiso R P 1 1
H472 H 0.8229 0.3162 0.7516 0.0903 0.473(8) Uiso R P 1 1
H473 H 0.7681 0.3581 0.7306 0.0898 0.473(8) Uiso R P 1 1
H482 H 0.8216 0.2459 0.7270 0.1152 0.527(8) Uiso R P 1 2
H483 H 0.8406 0.3292 0.7562 0.1149 0.527(8) Uiso R P 1 2
H481 H 0.7835 0.3611 0.7352 0.1150 0.527(8) Uiso R P 1 2
H491 H 0.8967 0.2455 0.6963 0.0917 0.473(8) Uiso R P 1 1
H493 H 0.9210 0.3053 0.7278 0.0922 0.473(8) Uiso R P 1 1
H492 H 0.9297 0.3702 0.6951 0.0916 0.473(8) Uiso R P 1 1
H502 H 0.9216 0.2701 0.7072 0.1274 0.527(8) Uiso R P 1 2
H501 H 0.9411 0.3583 0.7351 0.1269 0.527(8) Uiso R P 1 2
H503 H 0.9450 0.4022 0.7005 0.1268 0.527(8) Uiso R P 1 2
H511 H 0.9085 0.4677 0.7591 0.0679 0.473(8) Uiso R P 1 1
H521 H 0.9114 0.5125 0.7657 0.0914 0.527(8) Uiso R P 1 2
H551 H 0.9075 0.7794 0.8068 0.1254 0.527(8) Uiso R P 1 2
H561 H 0.9735 0.6135 0.7907 0.0888 0.473(8) Uiso R P 1 1
H571 H 0.9207 0.6758 0.8363 0.1250 0.473(8) Uiso R P 1 1
H572 H 0.8643 0.6609 0.8150 0.1249 0.473(8) Uiso R P 1 1
H573 H 0.9052 0.5410 0.8219 0.1255 0.473(8) Uiso R P 1 1
H582 H 0.9323 0.6219 0.8378 0.1712 0.527(8) Uiso R P 1 2
H583 H 0.9561 0.5453 0.8102 0.1706 0.527(8) Uiso R P 1 2
H581 H 0.8888 0.5552 0.8127 0.1714 0.527(8) Uiso R P 1 2
H591 H 0.9878 0.8036 0.8117 0.1319 0.473(8) Uiso R P 1 1
H592 H 0.9250 0.8434 0.7998 0.1316 0.473(8) Uiso R P 1 1
H593 H 0.9745 0.8262 0.7753 0.1324 0.473(8) Uiso R P 1 1
H602 H 1.0076 0.7788 0.8088 0.1569 0.527(8) Uiso R P 1 2
H603 H 1.0087 0.6805 0.7820 0.1570 0.527(8) Uiso R P 1 2
H601 H 0.9911 0.8154 0.7740 0.1572 0.527(8) Uiso R P 1 2
H611 H 0.8641 0.8587 0.7544 0.0843 0.527(8) Uiso R P 1 2
H621 H 0.8796 0.8249 0.7567 0.0586 0.473(8) Uiso R P 1 1
H651 H 0.7821 0.8221 0.6833 0.0708 0.527(8) Uiso R P 1 2
H661 H 0.7776 0.8099 0.6890 0.0430 0.473(8) Uiso R P 1 1
H671 H 0.8309 1.0017 0.6763 0.1071 0.527(8) Uiso R P 1 2
H672 H 0.8697 0.9833 0.7081 0.1070 0.527(8) Uiso R P 1 2
H673 H 0.8786 0.8964 0.6789 0.1072 0.527(8) Uiso R P 1 2
H683 H 0.8346 0.9725 0.6730 0.0709 0.473(8) Uiso R P 1 1
H681 H 0.8849 0.9401 0.6988 0.0709 0.473(8) Uiso R P 1 1
H682 H 0.8702 0.8520 0.6708 0.0707 0.473(8) Uiso R P 1 1
H691 H 0.7405 0.9797 0.7103 0.0858 0.527(8) Uiso R P 1 2
H692 H 0.7846 0.9625 0.7388 0.0865 0.527(8) Uiso R P 1 2
H693 H 0.7365 0.8641 0.7309 0.0860 0.527(8) Uiso R P 1 2
H702 H 0.7621 0.9961 0.7146 0.0708 0.473(8) Uiso R P 1 1
H703 H 0.8094 0.9621 0.7400 0.0710 0.473(8) Uiso R P 1 1
H701 H 0.7512 0.8876 0.7371 0.0713 0.473(8) Uiso R P 1 1
H731 H 0.9013 0.3805 0.5594 0.0596 1.0000 Uiso R . . .
H751 H 0.8378 0.7109 0.5372 0.0559 1.0000 Uiso R . . .
H771 H 0.7654 0.7592 0.6085 0.0482 1.0000 Uiso R . . .
H782 H 0.8111 0.9469 0.5989 0.1044 1.0000 Uiso R . . .
H783 H 0.8583 0.8552 0.6115 0.1051 1.0000 Uiso R . . .
H781 H 0.8520 0.8863 0.5758 0.1056 1.0000 Uiso R . . .
H791 H 0.7214 0.8809 0.5717 0.1029 1.0000 Uiso R . . .
H793 H 0.7602 0.8300 0.5453 0.1030 1.0000 Uiso R . . .
H792 H 0.7133 0.7442 0.5601 0.1035 1.0000 Uiso R . . .
H821 H 0.8606 0.4711 0.4697 0.1321 0.735(8) Uiso R P 2 1
H823 H 0.8317 0.4058 0.4981 0.1321 0.735(8) Uiso R P 2 1
H822 H 0.8148 0.5437 0.4892 0.1319 0.735(8) Uiso R P 2 1
H832 H 0.9388 0.6135 0.4803 0.1413 0.735(8) Uiso R P 2 1
H831 H 0.9595 0.6455 0.5157 0.1412 0.735(8) Uiso R P 2 1
H833 H 0.8981 0.6959 0.5011 0.1411 0.735(8) Uiso R P 2 1
H851 H 0.8435 0.3632 0.6341 0.0578 1.0000 Uiso R . . .
H861 H 0.8544 0.1670 0.6176 0.0979 1.0000 Uiso R . . .
H862 H 0.8769 0.2106 0.5854 0.0973 1.0000 Uiso R . . .
H863 H 0.8099 0.2330 0.5929 0.0966 1.0000 Uiso R . . .
H872 H 0.9395 0.2847 0.6405 0.1019 1.0000 Uiso R . . .
H873 H 0.9411 0.4303 0.6365 0.1017 1.0000 Uiso R . . .
H871 H 0.9543 0.3426 0.6084 0.1019 1.0000 Uiso R . . .
H911 H 1.0217 0.7438 0.5847 0.0933 1.0000 Uiso R . . .
H913 H 0.9762 0.8510 0.5876 0.0938 1.0000 Uiso R . . .
H912 H 0.9556 0.7310 0.5721 0.0935 1.0000 Uiso R . . .
H942 H 0.5009 0.3257 0.5543 0.1335 1.0000 Uiso R . . .
H941 H 0.5130 0.3402 0.5161 0.1305 1.0000 Uiso R . . .
H943 H 0.4509 0.2978 0.5281 0.1327 1.0000 Uiso R . . .
H801 H 0.9216 0.4605 0.5133 0.1016 0.735(8) Uiso R P 2 1
H802 H 0.9023 0.4406 0.5139 0.1016 0.265(8) Uiso R P 2 2
H841 H 0.9596 0.5079 0.4856 0.0954 0.265(8) Uiso R P 2 2
H842 H 0.9721 0.5845 0.5150 0.0954 0.265(8) Uiso R P 2 2
H843 H 0.9658 0.4456 0.5175 0.0954 0.265(8) Uiso R P 2 2
H811 H 0.8735 0.4631 0.4694 0.1012 0.265(8) Uiso R P 2 2
H812 H 0.8509 0.3868 0.4962 0.1012 0.265(8) Uiso R P 2 2
H813 H 0.8193 0.5047 0.4862 0.1012 0.265(8) Uiso R P 2 2

loop_
_atom_site_aniso_label
_atom_site_aniso_U_11
_atom_site_aniso_U_22
_atom_site_aniso_U_33
_atom_site_aniso_U_23
_atom_site_aniso_U_13
_atom_site_aniso_U_12
F1 0.0356(6) 0.0560(8) 0.0456(7) 0.0195(6) 0.0041(5) 0.0063(6)
C2 0.0297(9) 0.0342(10) 0.0453(11) 0.0087(9) 0.0037(8) 0.0003(8)
C3 0.0443(11) 0.0489(13) 0.0418(12) 0.0087(10) 0.0099(9) 0.0003(10)
F4 0.0610(9) 0.0955(13) 0.0434(8) 0.0208(8) 0.0161(7) 0.0073(9)
C5 0.0376(11) 0.0488(13) 0.0565(14) 0.0005(11) 0.0193(10) 0.0002(10)
F6 0.0477(8) 0.0836(12) 0.0686(10) 0.0023(9) 0.0293(7) 0.0068(8)
C7 0.0255(9) 0.0379(11) 0.0595(14) -0.0029(10) 0.0045(9) 0.0013(8)
F8 0.0274(6) 0.0621(9) 0.0761(10) -0.0064(8) 0.0043(6) 0.0075(6)
C9 0.0302(9) 0.0283(10) 0.0444(11) -0.0020(8) 0.0004(8) -0.0022(7)
C10 0.0285(9) 0.0236(9) 0.0418(11) 0.0005(7) 0.0031(7) -0.0007(7)
B11 0.0279(9) 0.0231(10) 0.0359(11) -0.0001(8) 0.0018(8) 0.0005(7)
C12 0.0328(9) 0.0314(10) 0.0348(10) -0.0015(8) -0.0010(7) -0.0071(8)
C13 0.0496(12) 0.0391(12) 0.0407(11) -0.0054(9) 0.0073(9) -0.0098(9)
F14 0.0708(9) 0.0437(8) 0.0600(9) -0.0103(7) 0.0273(7) -0.0006(7)
C15 0.0653(15) 0.0659(17) 0.0369(12) -0.0095(12) 0.0108(11) -0.0190(13)
F16 0.1083(15) 0.0926(14) 0.0464(9) -0.0171(9) 0.0315(9) -0.0221(12)
C17 0.0644(15) 0.0672(18) 0.0370(12) 0.0147(12) -0.0061(11) -0.0207(14)
F18 0.1015(14) 0.1038(16) 0.0410(9) 0.0264(9) -0.0017(8) -0.0253(12)
C19 0.0483(12) 0.0463(13) 0.0462(13) 0.0153(10) -0.0109(10) -0.0092(10)
C20 0.0348(10) 0.0359(11) 0.0385(10) 0.0043(8) -0.0056(8) -0.0066(8)
F21 0.0440(6) 0.0291(6) 0.0477(7) 0.0016(5) -0.0038(5) 0.0035(5)
F22 0.0616(9) 0.0554(9) 0.0689(10) 0.0294(8) -0.0125(7) 0.0000(7)
C23 0.0315(9) 0.0257(9) 0.0413(10) -0.0011(8) 0.0073(8) -0.0009(7)
C24 0.0349(9) 0.0303(10) 0.0402(11) 0.0013(8) 0.0052(8) -0.0011(8)
F25 0.0404(6) 0.0347(7) 0.0552(8) 0.0015(6) -0.0097(5) -0.0044(5)
C26 0.0450(11) 0.0320(11) 0.0430(11) -0.0053(9) 0.0048(9) -0.0097(9)
F27 0.0612(8) 0.0384(7) 0.0619(9) -0.0061(6) -0.0053(7) -0.0180(6)
C28 0.0569(13) 0.0214(10) 0.0545(13) -0.0018(9) 0.0107(10) -0.0031(9)
F29 0.0803(11) 0.0229(6) 0.0772(11) -0.0019(6) 0.0024(8) -0.0060(6)
C30 0.0435(11) 0.0275(10) 0.0573(13) 0.0048(9) 0.0064(10) 0.0054(9)
C31 0.0338(10) 0.0281(10) 0.0499(12) -0.0012(9) 0.0036(8) -0.0005(8)
F32 0.0397(6) 0.0302(6) 0.0750(10) 0.0047(6) -0.0132(6) 0.0026(5)
F33 0.0591(9) 0.0297(7) 0.0874(12) 0.0073(7) -0.0062(8) 0.0101(6)
C34 0.0272(8) 0.0258(9) 0.0344(9) -0.0005(7) 0.0032(7) 0.0012(7)
C35 0.0241(8) 0.0278(9) 0.0317(9) 0.0015(7) 0.0018(7) -0.0011(7)
N36 0.0262(7) 0.0274(8) 0.0281(8) 0.0022(6) 0.0034(6) -0.0013(6)
C37 0.0268(8) 0.0291(9) 0.0294(9) 0.0037(7) 0.0012(7) 0.0006(7)
N38 0.0300(8) 0.0387(9) 0.0262(8) 0.0035(7) 0.0013(6) -0.0008(7)
C39 0.0321(9) 0.0361(10) 0.0313(9) -0.0005(8) 0.0080(7) -0.0025(8)
C40 0.0272(8) 0.0271(9) 0.0364(10) -0.0004(7) 0.0032(7) 0.0006(7)
C41 0.030(3) 0.093(5) 0.025(3) 0.008(3) 0.002(3) 0.001(4)
C42 0.041(4) 0.034(3) 0.023(3) 0.002(3) -0.004(3) -0.006(3)
C43 0.058(3) 0.045(3) 0.028(3) 0.005(2) -0.009(2) 0.005(2)
C44 0.049(3) 0.103(4) 0.037(3) 0.013(3) 0.003(2) 0.013(3)
C45 0.069(4) 0.042(2) 0.045(3) 0.004(2) -0.015(2) 0.011(2)
C46 0.069(4) 0.098(4) 0.050(3) 0.022(3) -0.006(3) 0.027(3)
C47 0.076(5) 0.046(3) 0.059(4) 0.009(3) -0.014(3) 0.001(3)
C48 0.080(5) 0.094(5) 0.077(5) 0.025(4) -0.002(4) 0.020(4)
C49 0.075(4) 0.049(3) 0.059(4) -0.007(3) -0.009(3) 0.010(3)
C50 0.081(5) 0.113(6) 0.082(5) 0.018(4) 0.005(4) 0.033(4)
C51 0.072(4) 0.054(3) 0.035(3) 0.003(2) -0.018(3) 0.007(3)
C52 0.050(3) 0.131(5) 0.042(3) 0.016(4) -0.008(3) 0.010(4)
C53 0.061(3) 0.062(3) 0.041(3) 0.001(2) -0.017(2) 0.001(3)
C54 0.048(3) 0.150(5) 0.041(3) 0.005(3) -0.006(2) -0.009(4)
C55 0.068(3) 0.189(6) 0.054(3) 0.009(3) -0.021(2) -0.026(4)
C56 0.072(3) 0.089(4) 0.043(3) -0.004(3) -0.020(2) 0.000(3)
C57 0.062(4) 0.146(5) 0.045(3) 0.007(4) -0.003(3) 0.004(4)
C58 0.082(5) 0.224(7) 0.059(4) 0.024(4) -0.010(3) -0.057(5)
C59 0.099(5) 0.096(5) 0.064(4) -0.007(3) -0.033(4) -0.021(4)
C60 0.057(3) 0.174(7) 0.062(3) 0.000(4) -0.020(3) -0.017(4)
C61 0.039(3) 0.125(5) 0.034(3) -0.001(3) -0.003(2) -0.012(3)
C62 0.050(4) 0.049(3) 0.039(3) -0.006(2) -0.011(3) -0.010(2)
C63 0.033(3) 0.091(4) 0.031(3) -0.004(3) 0.003(2) -0.013(3)
C64 0.041(3) 0.039(3) 0.029(3) -0.001(2) 0.000(2) -0.014(2)
C65 0.051(3) 0.065(3) 0.039(3) -0.010(3) 0.009(2) -0.018(3)
C66 0.051(3) 0.031(2) 0.030(3) 0.001(2) 0.005(2) -0.017(2)
C67 0.077(4) 0.072(5) 0.058(4) -0.015(3) 0.020(3) -0.033(3)
C68 0.061(3) 0.042(3) 0.045(3) -0.002(3) 0.013(3) -0.024(3)
C69 0.047(3) 0.072(4) 0.039(3) -0.018(3) 0.004(3) -0.013(3)
C70 0.059(4) 0.053(3) 0.044(3) -0.007(3) 0.001(3) -0.006(3)
C71 0.0279(8) 0.0348(10) 0.0281(9) -0.0018(7) 0.0041(7) -0.0057(7)
C72 0.0309(9) 0.0406(12) 0.0472(12) -0.0072(9) 0.0091(8) -0.0028(8)
C73 0.0426(11) 0.0531(14) 0.0518(14) -0.0154(11) 0.0180(10) -0.0067(10)
C74 0.0436(12) 0.0701(17) 0.0369(11) -0.0173(11) 0.0134(9) -0.0176(11)
C75 0.0442(11) 0.0607(15) 0.0291(10) 0.0023(10) 0.0051(8) -0.0142(10)
C76 0.0320(9) 0.0401(11) 0.0284(9) 0.0014(8) 0.0007(7) -0.0082(8)
C77 0.0403(10) 0.0376(11) 0.0359(10) 0.0098(9) 0.0037(8) -0.0026(9)
C78 0.0526(15) 0.0385(14) 0.118(3) -0.0098(16) 0.0054(16) -0.0035(12)
C79 0.0522(14) 0.090(2) 0.0496(15) 0.0167(15) 0.0000(11) 0.0170(14)
C80 0.0740(17) 0.114(3) 0.0460(14) -0.0274(15) 0.0306(13) -0.0314(17)
C81 0.082(6) 0.109(6) 0.048(5) -0.045(5) 0.036(4) -0.032(5)
C82 0.085(3) 0.135(5) 0.044(2) -0.035(3) 0.018(2) -0.020(3)
C83 0.122(4) 0.095(3) 0.057(2) -0.023(2) 0.053(2) -0.045(3)
C84 0.070(5) 0.117(7) 0.052(5) -0.011(5) 0.031(4) -0.008(5)
C85 0.0400(11) 0.0378(12) 0.0654(15) -0.0009(11) 0.0139(10) 0.0094(9)
C86 0.0588(15) 0.0399(14) 0.094(2) -0.0068(14) 0.0221(15) 0.0043(12)
C87 0.0433(13) 0.0608(18) 0.095(2) 0.0066(16) 0.0032(14) 0.0147(12)
F88 0.0317(6) 0.0460(7) 0.0469(7) -0.0044(6) -0.0056(5) 0.0022(5)
N89 0.0463(13) 0.105(2) 0.085(2) 0.0050(18) 0.0042(13) -0.0202(14)
C90 0.0315(11) 0.0591(16) 0.0762(19) -0.0111(14) -0.0029(11) -0.0089(11)
C91 0.0442(13) 0.0572(16) 0.0774(19) -0.0042(14) 0.0017(12) -0.0021(12)
N92 0.160(4) 0.094(3) 0.120(3) -0.036(3) 0.005(3) 0.006(3)
C93 0.103(3) 0.094(3) 0.0584(19) -0.0048(19) -0.0003(18) 0.001(2)
C94 0.097(3) 0.084(3) 0.068(2) 0.0174(19) 0.0011(18) 0.013(2)

loop_
_atom_type_symbol
_atom_type_scat_dispersion_real
_atom_type_scat_dispersion_imag
_atom_type_scat_Cromer_Mann_a1
_atom_type_scat_Cromer_Mann_b1
_atom_type_scat_Cromer_Mann_a2
_atom_type_scat_Cromer_Mann_b2
_atom_type_scat_Cromer_Mann_a3
_atom_type_scat_Cromer_Mann_b3
_atom_type_scat_Cromer_Mann_a4
_atom_type_scat_Cromer_Mann_b4
_atom_type_scat_Cromer_Mann_c
_atom_type_scat_source
C 0.0181 0.0091 2.3100 20.8439 1.0200 10.2075 1.5886 0.5687 0.8650 51.6512 0.2156 'International Tables Vol C 4.2.6.8 and 6.1.1.4'
H 0.0000 0.0000 0.4930 10.5109 0.3229 26.1257 0.1402 3.1424 0.0408 57.7998 0.0030 'International Tables Vol C 4.2.6.8 and 6.1.1.4'
B 0.0090 0.0039 2.0545 23.2185 1.3326 1.0210 1.0979 60.3498 0.7068 0.1403 -0.1932 'International Tables Vol C 4.2.6.8 and 6.1.1.4'
F 0.0727 0.0534 3.5392 10.2825 2.6412 4.2944 1.5170 0.2615 1.0243 26.1476 0.2776 'International Tables Vol C 4.2.6.8 and 6.1.1.4'
N 0.0311 0.0180 12.2126 0.0057 3.1322 9.8933 2.0125 28.9975 1.1663 0.5826 -11.5290 'International Tables Vol C 4.2.6.8 and 6.1.1.4'

loop_
_geom_angle_atom_site_label_1
_geom_angle_atom_site_label_2
_geom_angle_atom_site_label_3
_geom_angle
_geom_angle_publ_flag
F1 C2 C3 114.50(19) yes
F1 C2 C10 120.45(18) yes
C3 C2 C10 125.0(2) yes
C2 C3 F4 120.8(2) yes
C2 C3 C5 119.2(2) yes
F4 C3 C5 120.0(2) yes
C3 C5 F6 119.9(2) yes
C3 C5 C7 118.6(2) yes
F6 C5 C7 121.5(2) yes
C5 C7 F8 119.7(2) yes
C5 C7 C9 120.2(2) yes
F8 C7 C9 120.0(2) yes
C7 C9 C10 124.3(2) yes
C7 C9 F88 114.57(18) yes
C10 C9 F88 121.17(19) yes
C9 C10 C2 112.51(18) yes
C9 C10 B11 127.08(18) yes
C2 C10 B11 120.08(17) yes
C10 B11 C12 115.37(16) yes
C10 B11 C23 101.35(15) yes
C12 B11 C23 111.19(16) yes
C10 B11 C34 115.15(16) yes
C12 B11 C34 102.72(15) yes
C23 B11 C34 111.37(15) yes
B11 C12 C13 121.94(19) yes
B11 C12 C20 123.94(18) yes
C13 C12 C20 113.0(2) yes
C12 C13 F14 120.0(2) yes
C12 C13 C15 124.2(2) yes
F14 C13 C15 115.7(2) yes
C13 C15 F16 120.2(3) yes
C13 C15 C17 119.7(2) yes
F16 C15 C17 120.1(3) yes
C15 C17 F18 120.5(3) yes
C15 C17 C19 119.0(2) yes
F18 C17 C19 120.5(3) yes
C17 C19 C20 119.3(2) yes
C17 C19 F22 120.1(2) yes
C20 C19 F22 120.6(2) yes
C19 C20 C12 124.8(2) yes
C19 C20 F21 115.0(2) yes
C12 C20 F21 120.16(18) yes
B11 C23 C24 119.92(18) yes
B11 C23 C31 126.79(18) yes
C24 C23 C31 113.16(18) yes
C23 C24 F25 119.69(18) yes
C23 C24 C26 125.2(2) yes
F25 C24 C26 115.14(19) yes
C24 C26 F27 120.8(2) yes
C24 C26 C28 118.9(2) yes
F27 C26 C28 120.3(2) yes
C26 C28 F29 120.6(2) yes
C26 C28 C30 119.0(2) yes
F29 C28 C30 120.3(2) yes
C28 C30 C31 120.2(2) yes
C28 C30 F33 119.7(2) yes
C31 C30 F33 120.0(2) yes
C23 C31 C30 123.5(2) yes
C23 C31 F32 121.82(18) yes
C30 C31 F32 114.65(19) yes
B11 C34 C35 117.15(15) yes
B11 C34 H341 112.5 no
C35 C34 H341 108.8 no
B11 C34 H342 106.0 no
C35 C34 H342 105.0 no
H341 C34 H342 106.5 no
C34 C35 N36 110.35(15) yes
C34 C35 C40 114.90(15) yes
N36 C35 C40 107.36(15) yes
C34 C35 H351 110.2 no
N36 C35 H351 104.4 no
C40 C35 H351 109.1 no
C35 N36 C37 121.44(15) yes
C35 N36 C71 117.75(15) yes
C37 N36 C71 120.81(15) yes
N36 C37 N38 124.19(17) yes
N36 C37 H371 117.8 no
N38 C37 H371 118.0 no
C37 N38 C39 121.59(16) yes
C37 N38 C42 120.1(7) yes
C39 N38 C42 118.2(7) yes
C37 N38 C39 121.59(16) yes
C37 N38 C41 120.6(6) yes
C39 N38 C41 117.8(6) yes
N38 C39 C40 109.28(15) yes
N38 C39 H391 107.8 no
C40 C39 H391 110.4 no
N38 C39 H392 109.7 no
C40 C39 H392 110.0 no
H391 C39 H392 109.7 no
C35 C40 C39 111.46(15) yes
C35 C40 H402 109.1 no
C39 C40 H402 109.7 no
C35 C40 H401 110.3 no
C39 C40 H401 107.9 no
H402 C40 H401 108.3 no
N38 C41 C44 121.0(5) yes
N38 C41 C63 116.3(5) yes
C44 C41 C63 122.54(6) yes
N38 C42 C43 116.9(4) yes
N38 C42 C64 120.5(4) yes
C43 C42 C64 122.51(7) yes
C42 C43 C45 122.6(3) yes
C42 C43 C51 117.59(7) yes
C45 C43 C51 119.8(3) yes
C41 C44 C46 121.2(4) yes
C41 C44 C52 117.60(6) yes
C46 C44 C52 121.2(4) yes
C43 C45 C47 110.53(6) yes
C43 C45 C49 110.53(6) yes
C47 C45 C49 110.52(6) yes
C43 C45 H451 108.6 no
C47 C45 H451 107.1 no
C49 C45 H451 109.5 no
C44 C46 C48 110.51(6) yes
C44 C46 C50 110.50(6) yes
C48 C46 C50 110.50(6) yes
C44 C46 H461 109.5 no
C48 C46 H461 107.8 no
C50 C46 H461 108.0 no
C45 C47 H471 109.5 no
C45 C47 H472 110.7 no
H471 C47 H472 110.9 no
C45 C47 H473 110.6 no
H471 C47 H473 105.1 no
H472 C47 H473 109.9 no
C46 C48 H482 109.0 no
C46 C48 H483 108.4 no
H482 C48 H483 109.8 no
C46 C48 H481 110.6 no
H482 C48 H481 107.7 no
H483 C48 H481 111.3 no
C45 C49 H491 108.4 no
C45 C49 H493 109.9 no
H491 C49 H493 109.1 no
C45 C49 H492 109.4 no
H491 C49 H492 106.8 no
H493 C49 H492 113.2 no
C46 C50 H502 110.2 no
C46 C50 H501 111.5 no
H502 C50 H501 108.0 no
C46 C50 H503 110.1 no
H502 C50 H503 105.9 no
H501 C50 H503 110.9 no
C43 C51 C53 121.10(7) yes
C43 C51 H511 118.5 no
C53 C51 H511 120.4 no
C44 C52 C54 121.11(6) yes
C44 C52 H521 119.6 no
C54 C52 H521 119.3 no
C51 C53 C56 120.0(4) yes
C51 C53 C62 120.02(6) yes
C56 C53 C62 119.9(4) yes
C52 C54 C55 117.2(5) yes
C52 C54 C61 120.02(6) yes
C55 C54 C61 122.7(5) yes
C54 C55 C58 110.48(6) yes
C54 C55 C60 110.51(6) yes
C58 C55 C60 110.48(6) yes
C54 C55 H551 113.1 no
C58 C55 H551 101.6 no
C60 C55 H551 110.4 no
C53 C56 C57 110.47(6) yes
C53 C56 C59 110.52(6) yes
C57 C56 C59 110.41(6) yes
C53 C56 H561 108.6 no
C57 C56 H561 109.1 no
C59 C56 H561 107.7 no
C56 C57 H571 105.4 no
C56 C57 H572 106.7 no
H571 C57 H572 107.2 no
C56 C57 H573 110.6 no
H571 C57 H573 113.5 no
H572 C57 H573 112.9 no
C55 C58 H582 116.6 no
C55 C58 H583 108.8 no
H582 C58 H583 104.0 no
C55 C58 H581 113.9 no
H582 C58 H581 111.7 no
H583 C58 H581 99.9 no
C56 C59 H591 110.9 no
C56 C59 H592 106.8 no
H591 C59 H592 109.0 no
C56 C59 H593 111.1 no
H591 C59 H593 109.1 no
H592 C59 H593 110.0 no
C55 C60 H602 108.5 no
C55 C60 H603 108.4 no
H602 C60 H603 108.8 no
C55 C60 H601 111.9 no
H602 C60 H601 109.2 no
H603 C60 H601 110.0 no
C54 C61 C63 121.09(6) yes
C54 C61 H611 119.5 no
C63 C61 H611 119.4 no
C53 C62 C64 121.10(7) yes
C53 C62 H621 118.3 no
C64 C62 H621 120.6 no
C61 C63 C41 117.63(6) yes
C61 C63 C65 116.6(4) yes
C41 C63 C65 125.6(4) yes
C62 C64 C42 117.57(7) yes
C62 C64 C66 124.5(4) yes
C42 C64 C66 117.8(4) yes
C63 C65 C67 110.48(6) yes
C63 C65 C69 110.54(6) yes
C67 C65 C69 110.51(6) yes
C63 C65 H651 109.4 no
C67 C65 H651 109.3 no
C69 C65 H651 106.6 no
C64 C66 C68 110.48(6) yes
C64 C66 C70 110.54(6) yes
C68 C66 C70 110.51(6) yes
C64 C66 H661 110.0 no
C68 C66 H661 105.8 no
C70 C66 H661 109.4 no
C65 C67 H671 105.3 no
C65 C67 H672 110.0 no
H671 C67 H672 107.7 no
C65 C67 H673 110.2 no
H671 C67 H673 106.8 no
H672 C67 H673 116.2 no
C66 C68 H683 114.0 no
C66 C68 H681 108.0 no
H683 C68 H681 110.8 no
C66 C68 H682 109.6 no
H683 C68 H682 111.3 no
H681 C68 H682 102.7 no
C65 C69 H691 113.5 no
C65 C69 H692 110.4 no
H691 C69 H692 110.0 no
C65 C69 H693 109.5 no
H691 C69 H693 106.6 no
H692 C69 H693 106.4 no
C66 C70 H702 109.1 no
C66 C70 H703 110.7 no
H702 C70 H703 106.3 no
C66 C70 H701 110.9 no
H702 C70 H701 107.8 no
H703 C70 H701 111.7 no
N36 C71 C72 120.05(18) yes
N36 C71 C76 117.78(17) yes
C72 C71 C76 122.13(19) yes
C71 C72 C73 117.3(2) yes
C71 C72 C85 124.0(2) yes
C73 C72 C85 118.7(2) yes
C72 C73 C74 122.6(2) yes
C72 C73 H731 118.5 no
C74 C73 H731 119.0 no
C73 C74 C75 118.4(2) yes
C73 C74 C80 120.4(3) yes
C75 C74 C80 121.1(3) yes
C74 C75 C76 122.0(2) yes
C74 C75 H751 118.4 no
C76 C75 H751 119.5 no
C71 C76 C75 117.5(2) yes
C71 C76 C77 122.54(18) yes
C75 C76 C77 120.0(2) yes
C76 C77 C78 110.36(19) yes
C76 C77 C79 112.0(2) yes
C78 C77 C79 110.1(2) yes
C76 C77 H771 109.0 no
C78 C77 H771 107.9 no
C79 C77 H771 107.3 no
C77 C78 H782 110.8 no
C77 C78 H783 112.7 no
H782 C78 H783 107.5 no
C77 C78 H781 110.2 no
H782 C78 H781 107.9 no
H783 C78 H781 107.5 no
C77 C79 H791 107.8 no
C77 C79 H793 109.6 no
H791 C79 H793 109.7 no
C77 C79 H792 110.4 no
H791 C79 H792 109.7 no
H793 C79 H792 109.6 no
C74 C80 C82 109.8(4) yes
C74 C80 C83 114.5(3) yes
C82 C80 C83 114.64(7) yes
C74 C80 H801 103.6 no
C82 C80 H801 110.6 no
C83 C80 H801 102.9 no
C74 C80 C81 117.4(7) yes
C74 C80 C84 120.2(5) yes
C81 C80 C84 114.68(7) yes
C74 C80 H802 93.8 no
C81 C80 H802 74.7 no
C84 C80 H802 73.4 no
C80 C81 H811 110.4 no
C80 C81 H812 106.6 no
H811 C81 H812 109.5 no
C80 C81 H813 111.4 no
H811 C81 H813 109.5 no
H812 C81 H813 109.5 no
C80 C82 H821 108.8 no
C80 C82 H823 102.6 no
H821 C82 H823 99.3 no
C80 C82 H822 116.1 no
H821 C82 H822 118.5 no
H823 C82 H822 108.9 no
C80 C83 H832 109.9 no
C80 C83 H831 112.5 no
H832 C83 H831 115.6 no
C80 C83 H833 100.1 no
H832 C83 H833 108.1 no
H831 C83 H833 109.3 no
C80 C84 H841 110.9 no
C80 C84 H842 108.9 no
H841 C84 H842 109.5 no
C80 C84 H843 108.6 no
H841 C84 H843 109.5 no
H842 C84 H843 109.5 no
C72 C85 C86 112.7(2) yes
C72 C85 C87 110.1(2) yes
C86 C85 C87 110.2(2) yes
C72 C85 H851 109.3 no
C86 C85 H851 106.3 no
C87 C85 H851 108.1 no
C85 C86 H861 109.9 no
C85 C86 H862 108.3 no
H861 C86 H862 108.5 no
C85 C86 H863 109.7 no
H861 C86 H863 111.5 no
H862 C86 H863 109.0 no
C85 C87 H872 110.7 no
C85 C87 H873 109.6 no
H872 C87 H873 111.0 no
C85 C87 H871 108.0 no
H872 C87 H871 108.6 no
H873 C87 H871 108.9 no
N89 C90 C91 179.1(3) yes
C90 C91 H911 110.6 no
C90 C91 H913 112.2 no
H911 C91 H913 108.2 no
C90 C91 H912 109.2 no
H911 C91 H912 110.1 no
H913 C91 H912 106.5 no
N92 C93 C94 176.0(5) yes
C93 C94 H942 113.6 no
C93 C94 H941 103.6 no
H942 C94 H941 111.4 no
C93 C94 H943 111.5 no
H942 C94 H943 110.8 no
H941 C94 H943 105.4 no

loop_
_geom_bond_atom_site_label_1
_geom_bond_atom_site_label_2
_geom_bond_distance
_geom_bond_publ_flag
F1 C2 1.355(2) yes
C2 C3 1.384(3) yes
C2 C10 1.393(3) yes
C3 F4 1.342(3) yes
C3 C5 1.378(3) yes
C5 F6 1.342(3) yes
C5 C7 1.369(4) yes
C7 F8 1.348(2) yes
C7 C9 1.383(3) yes
C9 C10 1.393(3) yes
C9 F88 1.349(3) yes
C10 B11 1.670(3) yes
B11 C12 1.655(3) yes
B11 C23 1.662(3) yes
B11 C34 1.653(3) yes
C12 C13 1.390(3) yes
C12 C20 1.386(3) yes
C13 F14 1.354(3) yes
C13 C15 1.383(4) yes
C15 F16 1.339(3) yes
C15 C17 1.381(5) yes
C17 F18 1.341(3) yes
C17 C19 1.364(4) yes
C19 C20 1.392(3) yes
C19 F22 1.342(3) yes
C20 F21 1.349(3) yes
C23 C24 1.390(3) yes
C23 C31 1.385(3) yes
C24 F25 1.353(2) yes
C24 C26 1.379(3) yes
C26 F27 1.343(3) yes
C26 C28 1.368(3) yes
C28 F29 1.344(2) yes
C28 C30 1.372(4) yes
C30 C31 1.385(3) yes
C30 F33 1.349(3) yes
C31 F32 1.349(3) yes
C34 C35 1.531(3) yes
C34 H341 0.977 no
C34 H342 1.005 no
C35 N36 1.497(2) yes
C35 C40 1.526(3) yes
C35 H351 1.025 no
N36 C37 1.310(2) yes
N36 C71 1.448(2) yes
C37 N38 1.319(2) yes
C37 H371 0.965 no
N38 C39 1.470(2) yes
N38 C42 1.408(6) yes
N38 C39 1.470(2) yes
N38 C41 1.489(6) yes
C39 C40 1.513(3) yes
C39 H391 1.007 no
C39 H392 1.008 no
C40 H402 1.018 no
C40 H401 0.997 no
C41 C44 1.388(5) yes
C41 C63 1.396(5) yes
C42 C43 1.402(5) yes
C42 C64 1.402(4) yes
C43 C45 1.537(4) yes
C43 C51 1.398(5) yes
C44 C46 1.532(5) yes
C44 C52 1.403(5) yes
C45 C47 1.532(5) yes
C45 C49 1.539(5) yes
C45 H451 1.022 no
C46 C48 1.538(5) yes
C46 C50 1.538(5) yes
C46 H461 1.008 no
C47 H471 0.993 no
C47 H472 0.968 no
C47 H473 0.988 no
C48 H482 1.003 no
C48 H483 0.975 no
C48 H481 0.980 no
C49 H491 1.002 no
C49 H493 0.968 no
C49 H492 0.969 no
C50 H502 1.025 no
C50 H501 0.964 no
C50 H503 0.972 no
C51 C53 1.391(5) yes
C51 H511 0.945 no
C52 C54 1.383(5) yes
C52 H521 0.942 no
C53 C56 1.547(4) yes
C53 C62 1.384(5) yes
C54 C55 1.540(4) yes
C54 C61 1.372(5) yes
C55 C58 1.543(5) yes
C55 C60 1.536(5) yes
C55 H551 0.983 no
C56 C57 1.514(5) yes
C56 C59 1.513(5) yes
C56 H561 1.018 no
C57 H571 0.979 no
C57 H572 0.981 no
C57 H573 1.000 no
C58 H582 0.967 no
C58 H583 1.051 no
C58 H581 1.003 no
C59 H591 0.983 no
C59 H592 0.964 no
C59 H593 1.007 no
C60 H602 0.998 no
C60 H603 0.969 no
C60 H601 0.966 no
C61 C63 1.404(5) yes
C61 H611 0.953 no
C62 C64 1.402(5) yes
C62 H621 0.934 no
C63 C65 1.517(5) yes
C64 C66 1.541(4) yes
C65 C67 1.532(5) yes
C65 C69 1.528(5) yes
C65 H651 1.024 no
C66 C68 1.535(5) yes
C66 C70 1.529(5) yes
C66 H661 0.995 no
C67 H671 1.059 no
C67 H672 0.962 no
C67 H673 0.943 no
C68 H683 0.921 no
C68 H681 1.050 no
C68 H682 0.987 no
C69 H691 0.953 no
C69 H692 0.978 no
C69 H693 1.004 no
C70 H702 1.001 no
C70 H703 0.957 no
C70 H701 0.954 no
C71 C72 1.405(3) yes
C71 C76 1.400(3) yes
C72 C73 1.393(3) yes
C72 C85 1.520(4) yes
C73 C74 1.380(4) yes
C73 H731 0.979 no
C74 C75 1.390(4) yes
C74 C80 1.525(3) yes
C75 C76 1.397(3) yes
C75 H751 0.960 no
C76 C77 1.520(3) yes
C77 C78 1.519(3) yes
C77 C79 1.516(3) yes
C77 H771 1.023 no
C78 H782 0.954 no
C78 H783 0.996 no
C78 H781 0.981 no
C79 H791 0.978 no
C79 H793 0.972 no
C79 H792 0.987 no
C80 C82 1.478(5) yes
C80 C83 1.436(4) yes
C80 H801 1.005 no
C80 C81 1.452(7) yes
C80 C84 1.402(6) yes
C80 H802 1.005 no
C81 H811 0.950 no
C81 H812 0.950 no
C81 H813 0.950 no
C82 H821 0.995 no
C82 H823 1.111 no
C82 H822 0.875 no
C83 H832 0.964 no
C83 H831 0.965 no
C83 H833 1.034 no
C84 H841 0.950 no
C84 H842 0.950 no
C84 H843 0.950 no
C85 C86 1.535(4) yes
C85 C87 1.536(4) yes
C85 H851 1.002 no
C86 H861 0.975 no
C86 H862 0.991 no
C86 H863 0.999 no
C87 H872 0.979 no
C87 H873 0.993 no
C87 H871 0.980 no
N89 C90 1.126(4) yes
C90 C91 1.437(5) yes
C91 H911 0.999 no
C91 H913 0.976 no
C91 H912 0.966 no
N92 C93 1.202(6) yes
C93 C94 1.445(6) yes
C94 H942 0.995 no
C94 H941 1.069 no
C94 H943 0.970 no

loop_
_geom_hbond_atom_site_label_D
_geom_hbond_atom_site_label_H
_geom_hbond_atom_site_label_A
_geom_hbond_site_symmetry_A
_geom_hbond_angle_DHA
_geom_hbond_distance_DH
_geom_hbond_distance_HA
_geom_hbond_distance_DA
_geom_hbond_publ_flag
C35 H351 C20 . 129.21 1.025 2.492 3.239(7) yes
C37 H371 N89 . 163.67 0.965 2.291 3.229(7) yes
C51 H521 C58 . 130.6(10) 0.871 2.443 3.081(7) yes
C61 H621 C59 . 128.3(9) 0.759 2.433 2.964(7) yes
C94 H941 N92 2_666 145.91(16) 1.069 2.323 3.264(7) yes
C84 H801 C73 . 127.2(6) 0.992 2.492 3.191(7) yes
